data_4318613
loop_
_publ_author_name
'L. Valencia'
'J. Martinez'
'A. Mac\'ias'
'R. Bastida'
'R. A. Carvalho'
'C. F. G. C. Geraldes'

_publ_section_title
;
 X-ray Diffraction and 1H NMR in Solution: Structural Determination of
 Lanthanide Complexes of a Py2N6Ac4 Ligand
;
_journal_name_full 'Inorganic Chemistry'
_journal_page_first 5300
_journal_page_last 5312
_journal_paper_doi 10.1021/ic0257017
_journal_volume 41
_journal_year 2002
_chemical_formula_moiety '[HoHL].3H2O'
_chemical_formula_sum 'C26 H30 Ho N6 O11'
_chemical_formula_weight 767.49
_chemical_name_systematic
;
 ?
;
_space_group_IT_number 15
_symmetry_cell_setting monoclinic
_symmetry_space_group_name_Hall '-C 2yc'
_symmetry_space_group_name_H-M 'C 1 2/c 1'
_atom_sites_solution_hydrogens geom
_atom_sites_solution_primary direct
_atom_sites_solution_secondary difmap
_audit_creation_method SHELXL-97
_cell_angle_alpha 90.00
_cell_angle_beta 90.103(4)
_cell_angle_gamma 90.00
_cell_formula_units_Z 8
_cell_length_a 37.647(5)
_cell_length_b 11.0658(15)
_cell_length_c 14.642(2)
_cell_measurement_temperature 293(2)
_cell_volume 6099.8(14)
_computing_cell_refinement 'BRUKER Smart'
_computing_data_collection 'BRUKER Smart'
_computing_structure_refinement 'SHELXL-97 (Sheldrick, 1997)'
_computing_structure_solution 'SHELXS-97 (Sheldrick, 1990)'
_diffrn_ambient_temperature 293(2)
_diffrn_measured_fraction_theta_full 0.987
_diffrn_measured_fraction_theta_max 0.987
_diffrn_measurement_device_type Smart-CCD-1000
_diffrn_measurement_method 'omega scans'
_diffrn_radiation_monochromator graphite
_diffrn_radiation_source 'fine-focus sealed tube'
_diffrn_radiation_type MoK\a
_diffrn_radiation_wavelength 0.71073
_diffrn_reflns_av_R_equivalents 0.0407
_diffrn_reflns_av_sigmaI/netI 0.0447
_diffrn_reflns_limit_h_max 40
_diffrn_reflns_limit_h_min -53
_diffrn_reflns_limit_k_max 15
_diffrn_reflns_limit_k_min -13
_diffrn_reflns_limit_l_max 20
_diffrn_reflns_limit_l_min -20
_diffrn_reflns_number 41354
_diffrn_reflns_theta_full 30.55
_diffrn_reflns_theta_max 30.55
_diffrn_reflns_theta_min 1.08
_exptl_absorpt_coefficient_mu 2.661
_exptl_absorpt_correction_T_max 1.000000
_exptl_absorpt_correction_T_min 0.820500
_exptl_absorpt_correction_type 'empirical (Sadabs, Sheldrick, 1996)'
_exptl_crystal_colour Colurless
_exptl_crystal_density_diffrn 1.671
_exptl_crystal_density_method 'not measured'
_exptl_crystal_description Prism
_exptl_crystal_F_000 3064
_exptl_crystal_size_max 0.28
_exptl_crystal_size_mid 0.27
_exptl_crystal_size_min 0.25
_refine_diff_density_max 1.226
_refine_diff_density_min -1.012
_refine_diff_density_rms 0.127
_refine_ls_extinction_method none
_refine_ls_goodness_of_fit_ref 1.016
_refine_ls_hydrogen_treatment mixed
_refine_ls_matrix_type full
_refine_ls_number_parameters 416
_refine_ls_number_reflns 9215
_refine_ls_number_restraints 2
_refine_ls_restrained_S_all 1.026
_refine_ls_R_factor_all 0.0666
_refine_ls_R_factor_gt 0.0301
_refine_ls_shift/su_max 0.006
_refine_ls_shift/su_mean 0.000
_refine_ls_structure_factor_coef Fsqd
_refine_ls_weighting_details 'calc w=1/[\s^2^(Fo^2^)+(0.0393P)^2^+5.9356P] where P=(Fo^2^+2Fc^2^)/3'
_refine_ls_weighting_scheme calc
_refine_ls_wR_factor_gt 0.0704
_refine_ls_wR_factor_ref 0.0904
_reflns_number_gt 5695
_reflns_number_total 9215
_reflns_threshold_expression >2sigma(I)
_cod_data_source_file ic0257017_s5.cif
_cod_data_source_block hon
_cod_depositor_comments
;
The following automatic conversions were performed:

'_symmetry_cell_setting' value 'Monoclinic' changed to 'monoclinic'
according to the built-in table from CIF Core dictionary named
'cif_core.dic' version 2.4.1 from 2010-06-29.

Automatic conversion script
Id: cif_fix_values 1646 2011-03-28 12:23:43Z adriana 
;
_cod_original_cell_volume 6099.7(14)
_cod_database_code 4318613

loop_
_symmetry_equiv_pos_as_xyz
'x, y, z'
'-x, y, -z+1/2'
'x+1/2, y+1/2, z'
'-x+1/2, y+1/2, -z+1/2'
'-x, -y, -z'
'x, -y, z-1/2'
'-x+1/2, -y+1/2, -z'
'x+1/2, -y+1/2, z-1/2'

loop_
_atom_site_label
_atom_site_type_symbol
_atom_site_fract_x
_atom_site_fract_y
_atom_site_fract_z
_atom_site_U_iso_or_equiv
_atom_site_adp_type
_atom_site_occupancy
_atom_site_symmetry_multiplicity
_atom_site_calc_flag
_atom_site_refinement_flags
_atom_site_disorder_assembly
_atom_site_disorder_group
Ho1 Ho 0.882972(4) 0.245220(13) 0.887805(10) 0.02829(6) Uani 1 1 d . . .
N1 N 0.82715(8) 0.1771(3) 0.9696(2) 0.0379(7) Uani 1 1 d . . .
N2 N 0.84587(8) 0.0777(3) 0.8003(2) 0.0352(7) Uani 1 1 d . . .
N3 N 0.91086(8) 0.0320(3) 0.9113(2) 0.0354(7) Uani 1 1 d . . .
N4 N 0.95024(8) 0.2380(3) 0.8810(2) 0.0338(6) Uani 1 1 d . . .
N5 N 0.91471(9) 0.4593(3) 0.8813(3) 0.0419(8) Uani 1 1 d . . .
N6 N 0.85164(9) 0.3998(3) 0.9932(2) 0.0385(7) Uani 1 1 d . . .
O1 O 0.89885(7) 0.2171(2) 0.73791(17) 0.0364(6) Uani 1 1 d . . .
O2 O 0.87967(8) 0.2160(3) 0.59435(19) 0.0498(7) Uani 1 1 d . . .
O3 O 0.90463(8) 0.2201(2) 1.03269(19) 0.0443(7) Uani 1 1 d . . .
O4 O 0.93887(13) 0.1322(3) 1.1348(3) 0.0982(16) Uani 1 1 d . . .
O5A O 0.94246(16) 0.6921(4) 0.8271(4) 0.065(2) Uani 0.668(11) 1 d PD A 1
O6A O 0.9371(3) 0.6353(8) 0.6803(6) 0.097(4) Uani 0.668(11) 1 d PD A 1
O5B O 0.9170(4) 0.6921(9) 0.7506(11) 0.091(6) Uani 0.332(11) 1 d PD A 2
O6B O 0.9561(6) 0.5989(16) 0.6865(16) 0.111(8) Uani 0.332(11) 1 d PD A 2
O7 O 0.84260(7) 0.3607(2) 0.80875(18) 0.0401(6) Uani 1 1 d . . .
O8 O 0.79769(8) 0.4892(3) 0.7963(2) 0.0527(8) Uani 1 1 d . . .
C1 C 0.82008(11) 0.2235(4) 1.0533(3) 0.0419(9) Uani 1 1 d . . .
C2 C 0.79518(12) 0.1713(5) 1.1097(3) 0.0531(11) Uani 1 1 d . . .
H2 H 0.7910 0.2032 1.1674 0.064 Uiso 1 1 calc R . .
C3 C 0.77666(12) 0.0727(5) 1.0805(3) 0.0563(12) Uani 1 1 d . . .
H3 H 0.7605 0.0351 1.1192 0.068 Uiso 1 1 calc R . .
C4 C 0.78194(11) 0.0291(4) 0.9933(3) 0.0521(11) Uani 1 1 d . . .
H4 H 0.7689 -0.0363 0.9715 0.062 Uiso 1 1 calc R . .
C5 C 0.80715(11) 0.0851(4) 0.9392(3) 0.0417(9) Uani 1 1 d . . .
C6 C 0.81047(11) 0.0551(4) 0.8400(3) 0.0486(11) Uani 1 1 d . . .
H6A H 0.8047 -0.0296 0.8316 0.058 Uiso 1 1 calc R . .
H6B H 0.7931 0.1020 0.8063 0.058 Uiso 1 1 calc R . .
C7 C 0.86687(11) -0.0356(3) 0.7969(3) 0.0419(9) Uani 1 1 d . . .
H7A H 0.8847 -0.0285 0.7496 0.050 Uiso 1 1 calc R . .
H7B H 0.8513 -0.1020 0.7808 0.050 Uiso 1 1 calc R . .
C8 C 0.88488(11) -0.0636(3) 0.8866(3) 0.0431(10) Uani 1 1 d . . .
H8A H 0.8671 -0.0701 0.9343 0.052 Uiso 1 1 calc R . .
H8B H 0.8970 -0.1406 0.8821 0.052 Uiso 1 1 calc R . .
C9 C 0.94277(11) 0.0252(3) 0.8508(3) 0.0399(9) Uani 1 1 d . . .
H9A H 0.9353 0.0230 0.7874 0.048 Uiso 1 1 calc R . .
H9B H 0.9558 -0.0486 0.8636 0.048 Uiso 1 1 calc R . .
C10 C 0.96650(10) 0.1319(4) 0.8660(3) 0.0372(8) Uani 1 1 d . . .
C11 C 1.00325(11) 0.1225(4) 0.8624(3) 0.0454(10) Uani 1 1 d . . .
H11 H 1.0141 0.0478 0.8540 0.054 Uiso 1 1 calc R . .
C12 C 1.02333(12) 0.2253(5) 0.8714(3) 0.0542(12) Uani 1 1 d . . .
H12 H 1.0479 0.2216 0.8669 0.065 Uiso 1 1 calc R . .
C13 C 1.00657(11) 0.3345(4) 0.8873(3) 0.0521(11) Uani 1 1 d . . .
H13 H 1.0197 0.4052 0.8936 0.063 Uiso 1 1 calc R . .
C14 C 0.96991(11) 0.3368(4) 0.8938(3) 0.0427(9) Uani 1 1 d . . .
C15 C 0.95037(11) 0.4481(4) 0.9248(4) 0.0531(12) Uani 1 1 d . . .
H15A H 0.9476 0.4453 0.9906 0.064 Uiso 1 1 calc R . .
H15B H 0.9644 0.5189 0.9101 0.064 Uiso 1 1 calc R . .
C16 C 0.89316(12) 0.5499(3) 0.9331(3) 0.0523(12) Uani 1 1 d . . .
H16A H 0.9083 0.6168 0.9510 0.063 Uiso 1 1 calc R . .
H16B H 0.8746 0.5813 0.8938 0.063 Uiso 1 1 calc R . .
C17 C 0.87683(11) 0.4950(4) 1.0163(3) 0.0476(10) Uani 1 1 d . . .
H17A H 0.8954 0.4618 1.0548 0.057 Uiso 1 1 calc R . .
H17B H 0.8647 0.5575 1.0507 0.057 Uiso 1 1 calc R . .
C18 C 0.83945(12) 0.3369(4) 1.0779(3) 0.0475(10) Uani 1 1 d . . .
H18A H 0.8598 0.3174 1.1160 0.057 Uiso 1 1 calc R . .
H18B H 0.8239 0.3897 1.1123 0.057 Uiso 1 1 calc R . .
C19 C 0.84290(11) 0.1258(3) 0.7061(3) 0.0401(9) Uani 1 1 d . . .
H19A H 0.8229 0.1810 0.7028 0.048 Uiso 1 1 calc R . .
H19B H 0.8383 0.0596 0.6643 0.048 Uiso 1 1 calc R . .
C20 C 0.87643(10) 0.1915(3) 0.6767(3) 0.0367(8) Uani 1 1 d . . .
C21 C 0.92247(12) 0.0169(3) 1.0079(3) 0.0449(10) Uani 1 1 d . . .
H21A H 0.9463 -0.0165 1.0085 0.054 Uiso 1 1 calc R . .
H21B H 0.9069 -0.0410 1.0375 0.054 Uiso 1 1 calc R . .
C22 C 0.92235(11) 0.1322(4) 1.0622(3) 0.0448(10) Uani 1 1 d . . .
C23 C 0.91790(12) 0.4902(4) 0.7845(3) 0.0539(12) Uani 1 1 d D A .
H23A H 0.8944 0.4850 0.7574 0.065 Uiso 1 1 calc R . .
H23B H 0.9325 0.4290 0.7556 0.065 Uiso 1 1 calc R . .
C24 C 0.93334(15) 0.6132(5) 0.7603(5) 0.083(2) Uani 1 1 d D . .
C25 C 0.81966(11) 0.4497(4) 0.9452(3) 0.0444(10) Uani 1 1 d . . .
H25A H 0.8179 0.5353 0.9587 0.053 Uiso 1 1 calc R . .
H25B H 0.7986 0.4106 0.9695 0.053 Uiso 1 1 calc R . .
C26 C 0.82004(11) 0.4333(3) 0.8422(3) 0.0386(9) Uani 1 1 d . . .
O1W O 0.81575(11) 0.2464(3) 0.5053(3) 0.0707(10) Uani 1 1 d . . .
O2W O 0.77609(10) 0.3518(4) 0.6431(3) 0.0923(13) Uani 1 1 d . . .
O3W O 0.78898(12) 0.7338(3) 0.8323(3) 0.0747(11) Uani 1 1 d . . .

loop_
_atom_site_aniso_label
_atom_site_aniso_U_11
_atom_site_aniso_U_22
_atom_site_aniso_U_33
_atom_site_aniso_U_23
_atom_site_aniso_U_13
_atom_site_aniso_U_12
Ho1 0.02790(8) 0.02579(8) 0.03118(8) -0.00125(7) -0.00127(5) 0.00221(7)
N1 0.0391(18) 0.0377(17) 0.0368(18) 0.0016(14) 0.0028(14) 0.0005(14)
N2 0.0364(18) 0.0342(16) 0.0349(17) -0.0018(13) 0.0004(13) -0.0033(14)
N3 0.0445(19) 0.0285(15) 0.0331(17) 0.0003(13) -0.0009(14) 0.0032(13)
N4 0.0297(15) 0.0336(16) 0.0380(16) 0.0015(13) -0.0011(12) 0.0042(13)
N5 0.0360(18) 0.0274(15) 0.062(2) 0.0018(15) -0.0059(16) -0.0003(13)
N6 0.0415(19) 0.0352(16) 0.0386(18) -0.0075(14) -0.0058(14) 0.0099(14)
O1 0.0362(14) 0.0384(13) 0.0346(14) -0.0010(11) 0.0040(11) 0.0005(11)
O2 0.0563(19) 0.0588(17) 0.0343(15) 0.0057(13) 0.0052(13) 0.0047(15)
O3 0.0515(17) 0.0431(15) 0.0384(15) -0.0052(12) -0.0083(12) 0.0152(13)
O4 0.155(4) 0.069(2) 0.070(3) -0.032(2) -0.064(3) 0.061(3)
O5A 0.105(5) 0.036(3) 0.053(3) -0.003(2) -0.003(3) -0.025(3)
O6A 0.177(12) 0.063(5) 0.052(4) 0.024(4) -0.049(6) -0.043(6)
O5B 0.122(12) 0.030(6) 0.122(14) 0.015(7) 0.044(10) 0.004(6)
O6B 0.128(17) 0.074(11) 0.130(16) 0.058(10) 0.033(13) -0.012(10)
O7 0.0418(16) 0.0401(14) 0.0385(15) -0.0044(12) -0.0053(12) 0.0120(12)
O8 0.0488(18) 0.0539(17) 0.0552(19) -0.0025(15) -0.0127(14) 0.0201(15)
C1 0.041(2) 0.050(2) 0.035(2) -0.0001(17) 0.0026(16) 0.0100(18)
C2 0.046(3) 0.075(3) 0.038(2) 0.005(2) 0.0079(19) 0.014(2)
C3 0.040(2) 0.078(3) 0.050(3) 0.016(2) 0.007(2) -0.001(2)
C4 0.036(2) 0.059(3) 0.061(3) 0.016(2) 0.0038(19) -0.005(2)
C5 0.037(2) 0.042(2) 0.046(2) 0.0062(18) 0.0035(17) 0.0002(18)
C6 0.043(2) 0.051(2) 0.051(3) -0.006(2) 0.000(2) -0.013(2)
C7 0.053(3) 0.0300(18) 0.043(2) -0.0042(17) -0.0033(18) -0.0012(17)
C8 0.058(3) 0.0227(16) 0.048(2) 0.0016(17) -0.002(2) -0.0009(17)
C9 0.044(2) 0.0355(19) 0.041(2) -0.0040(17) 0.0000(17) 0.0101(17)
C10 0.035(2) 0.042(2) 0.035(2) 0.0049(17) 0.0001(16) 0.0109(17)
C11 0.038(2) 0.055(3) 0.043(2) 0.0002(19) -0.0010(18) 0.015(2)
C12 0.032(2) 0.081(3) 0.050(3) 0.002(2) 0.0011(17) 0.007(2)
C13 0.038(2) 0.058(3) 0.061(3) 0.004(2) -0.006(2) -0.009(2)
C14 0.035(2) 0.044(2) 0.049(2) 0.0014(19) -0.0041(17) -0.0017(18)
C15 0.042(2) 0.038(2) 0.080(3) -0.006(2) -0.015(2) -0.0027(19)
C16 0.055(3) 0.0257(19) 0.076(3) -0.008(2) -0.010(2) 0.0048(18)
C17 0.050(3) 0.037(2) 0.056(3) -0.0119(19) -0.009(2) 0.0108(19)
C18 0.052(3) 0.053(2) 0.037(2) -0.0097(19) -0.0016(18) 0.012(2)
C19 0.049(2) 0.037(2) 0.034(2) -0.0036(16) -0.0079(17) -0.0008(18)
C20 0.044(2) 0.0319(18) 0.035(2) -0.0032(16) 0.0017(16) 0.0087(17)
C21 0.064(3) 0.0329(19) 0.038(2) 0.0071(17) -0.0070(19) 0.0038(19)
C22 0.051(3) 0.041(2) 0.042(2) -0.0038(18) -0.0086(19) 0.0108(19)
C23 0.054(3) 0.032(2) 0.077(3) 0.012(2) 0.006(2) -0.0035(19)
C24 0.060(4) 0.052(3) 0.137(7) 0.047(4) -0.002(4) 0.000(3)
C25 0.045(2) 0.040(2) 0.048(2) -0.0028(18) -0.0031(19) 0.0153(18)
C26 0.039(2) 0.0307(18) 0.046(2) -0.0042(17) -0.0019(17) 0.0010(16)
O1W 0.083(3) 0.064(2) 0.066(2) 0.0103(17) -0.0230(19) -0.0073(18)
O2W 0.079(3) 0.122(3) 0.077(3) -0.020(2) -0.019(2) 0.004(3)
O3W 0.107(3) 0.059(2) 0.058(2) 0.0093(16) -0.011(2) 0.0148(19)

loop_
_atom_type_symbol
_atom_type_description
_atom_type_scat_dispersion_real
_atom_type_scat_dispersion_imag
_atom_type_scat_source
C C 0.0033 0.0016 'International Tables Vol C Tables 4.2.6.8 and 6.1.1.4'
H H 0.0000 0.0000 'International Tables Vol C Tables 4.2.6.8 and 6.1.1.4'
N N 0.0061 0.0033 'International Tables Vol C Tables 4.2.6.8 and 6.1.1.4'
O O 0.0106 0.0060 'International Tables Vol C Tables 4.2.6.8 and 6.1.1.4'
Ho Ho -0.2175 4.6783 'International Tables Vol C Tables 4.2.6.8 and 6.1.1.4'

loop_
_geom_angle_atom_site_label_1
_geom_angle_atom_site_label_2
_geom_angle_atom_site_label_3
_geom_angle
_geom_angle_site_symmetry_1
_geom_angle_site_symmetry_3
_geom_angle_publ_flag
O3 Ho1 O1 140.94(10) . . ?
O3 Ho1 O7 140.27(9) . . ?
O1 Ho1 O7 76.52(9) . . ?
O3 Ho1 N1 79.65(11) . . ?
O1 Ho1 N1 128.94(10) . . ?
O7 Ho1 N1 81.66(10) . . ?
O3 Ho1 N4 71.25(10) . . ?
O1 Ho1 N4 72.32(10) . . ?
O7 Ho1 N4 131.12(10) . . ?
N1 Ho1 N4 146.93(10) . . ?
O3 Ho1 N6 71.92(9) . . ?
O1 Ho1 N6 141.11(9) . . ?
O7 Ho1 N6 68.35(9) . . ?
N1 Ho1 N6 62.37(10) . . ?
N4 Ho1 N6 120.02(10) . . ?
O3 Ho1 N3 67.97(9) . . ?
O1 Ho1 N3 84.14(9) . . ?
O7 Ho1 N3 146.76(9) . . ?
N1 Ho1 N3 90.15(10) . . ?
N4 Ho1 N3 64.81(9) . . ?
N6 Ho1 N3 134.73(10) . . ?
O3 Ho1 N2 123.35(10) . . ?
O1 Ho1 N2 65.26(9) . . ?
O7 Ho1 N2 78.34(9) . . ?
N1 Ho1 N2 65.39(10) . . ?
N4 Ho1 N2 118.97(9) . . ?
N6 Ho1 N2 120.66(10) . . ?
N3 Ho1 N2 69.02(9) . . ?
O3 Ho1 N5 88.98(11) . . ?
O1 Ho1 N5 88.18(10) . . ?
O7 Ho1 N5 77.46(10) . . ?
N1 Ho1 N5 130.98(10) . . ?
N4 Ho1 N5 64.99(9) . . ?
N6 Ho1 N5 68.74(11) . . ?
N3 Ho1 N5 129.17(10) . . ?
N2 Ho1 N5 147.53(10) . . ?
C5 N1 C1 118.5(3) . . ?
C5 N1 Ho1 122.3(3) . . ?
C1 N1 Ho1 118.6(3) . . ?
C6 N2 C19 111.1(3) . . ?
C6 N2 C7 110.6(3) . . ?
C19 N2 C7 108.1(3) . . ?
C6 N2 Ho1 113.8(2) . . ?
C19 N2 Ho1 103.7(2) . . ?
C7 N2 Ho1 109.1(2) . . ?
C8 N3 C21 110.0(3) . . ?
C8 N3 C9 110.5(3) . . ?
C21 N3 C9 108.8(3) . . ?
C8 N3 Ho1 110.4(2) . . ?
C21 N3 Ho1 110.2(2) . . ?
C9 N3 Ho1 107.0(2) . . ?
C14 N4 C10 119.1(3) . . ?
C14 N4 Ho1 121.5(2) . . ?
C10 N4 Ho1 119.3(2) . . ?
C23 N5 C15 111.0(4) . . ?
C23 N5 C16 112.3(3) . . ?
C15 N5 C16 109.1(3) . . ?
C23 N5 Ho1 106.4(2) . . ?
C15 N5 Ho1 108.4(2) . . ?
C16 N5 Ho1 109.6(2) . . ?
C17 N6 C18 110.2(3) . . ?
C17 N6 C25 111.4(3) . . ?
C18 N6 C25 108.2(3) . . ?
C17 N6 Ho1 108.6(2) . . ?
C18 N6 Ho1 109.1(2) . . ?
C25 N6 Ho1 109.3(2) . . ?
C20 O1 Ho1 122.3(2) . . ?
C22 O3 Ho1 126.9(3) . . ?
C26 O7 Ho1 126.9(3) . . ?
N1 C1 C2 121.2(4) . . ?
N1 C1 C18 116.1(4) . . ?
C2 C1 C18 122.7(4) . . ?
C3 C2 C1 119.8(4) . . ?
C2 C3 C4 119.7(4) . . ?
C3 C4 C5 118.2(4) . . ?
N1 C5 C4 122.3(4) . . ?
N1 C5 C6 116.3(3) . . ?
C4 C5 C6 121.0(4) . . ?
N2 C6 C5 114.9(3) . . ?
N2 C7 C8 112.5(3) . . ?
N3 C8 C7 111.1(3) . . ?
N3 C9 C10 110.6(3) . . ?
N4 C10 C11 121.7(4) . . ?
N4 C10 C9 116.2(3) . . ?
C11 C10 C9 122.0(4) . . ?
C12 C11 C10 118.9(4) . . ?
C11 C12 C13 119.3(4) . . ?
C12 C13 C14 118.9(4) . . ?
N4 C14 C13 121.9(4) . . ?
N4 C14 C15 116.2(3) . . ?
C13 C14 C15 121.6(4) . . ?
N5 C15 C14 112.3(3) . . ?
C17 C16 N5 111.4(3) . . ?
N6 C17 C16 111.9(3) . . ?
C1 C18 N6 110.0(3) . . ?
N2 C19 C20 111.9(3) . . ?
O2 C20 O1 125.0(4) . . ?
O2 C20 C19 117.5(4) . . ?
O1 C20 C19 117.5(3) . . ?
N3 C21 C22 113.9(3) . . ?
O4 C22 O3 124.3(4) . . ?
O4 C22 C21 117.1(4) . . ?
O3 C22 C21 118.6(4) . . ?
N5 C23 C24 117.9(5) . . ?
O5B C24 O6A 76.9(9) . . ?
O5B C24 O5A 73.5(10) . . ?
O6A C24 O5A 122.7(6) . . ?
O5B C24 O6B 109.9(11) . . ?
O6A C24 O6B 36.3(8) . . ?
O5A C24 O6B 118.7(11) . . ?
O5B C24 C23 122.5(8) . . ?
O6A C24 C23 116.9(7) . . ?
O5A C24 C23 120.3(6) . . ?
O6B C24 C23 108.4(9) . . ?
N6 C25 C26 114.4(3) . . ?
O8 C26 O7 124.1(4) . . ?
O8 C26 C25 118.1(4) . . ?
O7 C26 C25 117.8(3) . . ?

loop_
_geom_bond_atom_site_label_1
_geom_bond_atom_site_label_2
_geom_bond_distance
_geom_bond_site_symmetry_2
_geom_bond_publ_flag
Ho1 O3 2.288(3) . ?
Ho1 O1 2.297(3) . ?
Ho1 O7 2.297(2) . ?
Ho1 N1 2.535(3) . ?
Ho1 N4 2.536(3) . ?
Ho1 N6 2.590(3) . ?
Ho1 N3 2.605(3) . ?
Ho1 N2 2.650(3) . ?
Ho1 N5 2.655(3) . ?
N1 C5 1.342(5) . ?
N1 C1 1.356(5) . ?
N2 C6 1.476(5) . ?
N2 C19 1.483(5) . ?
N2 C7 1.483(5) . ?
N3 C8 1.484(5) . ?
N3 C21 1.490(5) . ?
N3 C9 1.495(5) . ?
N4 C14 1.334(5) . ?
N4 C10 1.343(4) . ?
N5 C23 1.462(6) . ?
N5 C15 1.491(5) . ?
N5 C16 1.496(5) . ?
N6 C17 1.457(5) . ?
N6 C18 1.496(5) . ?
N6 C25 1.498(5) . ?
O1 C20 1.262(4) . ?
O2 C20 1.242(4) . ?
O3 C22 1.256(4) . ?
O4 C22 1.231(5) . ?
O5A C24 1.354(8) . ?
O6A C24 1.205(11) . ?
O5B C24 1.078(12) . ?
O6B C24 1.39(2) . ?
O7 C26 1.268(4) . ?
O8 C26 1.241(5) . ?
C1 C2 1.377(6) . ?
C1 C18 1.495(6) . ?
C2 C3 1.362(7) . ?
C3 C4 1.380(6) . ?
C4 C5 1.385(5) . ?
C5 C6 1.495(6) . ?
C7 C8 1.509(5) . ?
C9 C10 1.497(5) . ?
C10 C11 1.388(5) . ?
C11 C12 1.372(6) . ?
C12 C13 1.383(6) . ?
C13 C14 1.384(6) . ?
C14 C15 1.505(6) . ?
C16 C17 1.495(6) . ?
C19 C20 1.519(5) . ?
C21 C22 1.503(5) . ?
C23 C24 1.522(6) . ?
C25 C26 1.519(6) . ?
